data_7044607
loop_
_publ_author_name
'Yogendra, S.'
'Hennersdorf, F.'
'Bauz\'a, A.'
'Frontera, A.'
'Fischer, R.'
'Weigand, J. J.'

_publ_section_title
;
 Donor--acceptor interactions in tri(phosphonio)methanide dications
 [(Ph3P)2CP(X)Ph2]2+ (X = H, Me, CN, NCS, OH, Cl, OTf, F)
;
_journal_name_full 'Dalton Transactions'
_journal_paper_doi 10.1039/C7DT03271D
_journal_year 2017
_chemical_formula_moiety 'C50 H43 P3, 2(C F3 O3 S), 0.5(C6 H4 F2)'
_chemical_formula_sum 'C55 H45 F7 O6 P3 S2'
_chemical_formula_weight 1091.94
_space_group_crystal_system orthorhombic
_space_group_IT_number 56
_space_group_name_Hall '-P 2ab 2ac'
_space_group_name_H-M_alt 'P c c n'
_symmetry_space_group_name_Hall '-P 2ab 2ac'
_symmetry_space_group_name_H-M 'P c c n'
_atom_sites_solution_hydrogens geom
_audit_creation_date 2016-07-26
_audit_creation_method
;
Olex2 1.2
(compiled 2015.09.30 svn.r3233 for OlexSys, GUI svn.r5103)
;
_audit_update_record
;
2017-10-04 deposited with the CCDC.
2017-10-11 downloaded from the CCDC.
;
_cell_angle_alpha 90
_cell_angle_beta 90
_cell_angle_gamma 90
_cell_formula_units_Z 8
_cell_length_a 17.84904(19)
_cell_length_b 30.9248(3)
_cell_length_c 18.15886(14)
_cell_measurement_reflns_used 32822
_cell_measurement_temperature 100.01(10)
_cell_measurement_theta_max 76.5290
_cell_measurement_theta_min 2.4490
_cell_volume 10023.29(16)
_computing_cell_refinement 'CrysAlisPro 1.171.38.43 (Rigaku OD, 2015)'
_computing_data_collection 'CrysAlisPro 1.171.38.43 (Rigaku OD, 2015)'
_computing_data_reduction 'CrysAlisPro 1.171.38.43 (Rigaku OD, 2015)'
_computing_molecular_graphics 'Olex2 (Dolomanov et al., 2009)'
_computing_publication_material 'Olex2 (Dolomanov et al., 2009)'
_computing_structure_refinement 'ShelXL (Sheldrick, 2015)'
_computing_structure_solution 'ShelXT (Sheldrick, 2015)'
_diffrn_ambient_environment N~2~
_diffrn_ambient_temperature 100.01(10)
_diffrn_detector 'CCD plate'
_diffrn_detector_area_resol_mean 10.5700
_diffrn_detector_type AtlasS2
_diffrn_measured_fraction_theta_full 1.000
_diffrn_measured_fraction_theta_max 0.990
_diffrn_measurement_details
;
List of Runs (angles in degrees, time in seconds):

  # Type    Start    End  Width  t~exp~   \w     \q     \k     \f   Frames
#--------------------------------------------------------------------------
  1  \w    -94.00  -2.00   0.50    1.00    --  -38.50 125.00 -30.00  184
  2  \w    -94.00  -2.00   0.50    1.00    --  -38.50 125.00-180.00  184
  3  \w     23.00  98.00   0.50    1.00    --   42.75-125.00  90.00  150
  4  \w     94.00 178.00   0.50    4.00    --  111.00 125.00 -60.00  168
  5  \w     39.00 121.00   0.50    4.00    --  111.00-125.00-180.00  164
  6  \w     30.00 109.00   0.50    4.00    --  111.00 -94.00 -30.00  158
  7  \w     83.00 178.00   0.50    4.00    --  111.00  61.00   0.00  190
  8  \w     80.00 178.00   0.50    4.00    --  111.00  77.00-150.00  196
  9  \w     30.00 109.00   0.50    4.00    --  111.00 -94.00-150.00  158
 10  \w     31.00 156.00   0.50    4.00    --  111.00 -15.00 -30.00  250
;
_diffrn_measurement_device 'four-circle diffractometer'
_diffrn_measurement_device_type 'SuperNova, Dual, Cu at zero, AtlasS2'
_diffrn_measurement_method '\w scans'
_diffrn_orient_matrix_type 'CrysAlisPro convention (1999,Acta A55,543-557)'
_diffrn_orient_matrix_UB_11 0.0670121000
_diffrn_orient_matrix_UB_12 -0.0066583000
_diffrn_orient_matrix_UB_13 0.0522110000
_diffrn_orient_matrix_UB_21 -0.0328591000
_diffrn_orient_matrix_UB_22 -0.0437721000
_diffrn_orient_matrix_UB_23 0.0245610000
_diffrn_orient_matrix_UB_31 0.0433583000
_diffrn_orient_matrix_UB_32 -0.0228150000
_diffrn_orient_matrix_UB_33 -0.0622090000
_diffrn_radiation_monochromator mirror
_diffrn_radiation_probe x-ray
_diffrn_radiation_type CuK\a
_diffrn_radiation_wavelength 1.54184
_diffrn_reflns_av_R_equivalents 0.0268
_diffrn_reflns_av_unetI/netI 0.0156
_diffrn_reflns_Laue_measured_fraction_full 1.000
_diffrn_reflns_Laue_measured_fraction_max 0.990
_diffrn_reflns_limit_h_max 22
_diffrn_reflns_limit_h_min -22
_diffrn_reflns_limit_k_max 27
_diffrn_reflns_limit_k_min -38
_diffrn_reflns_limit_l_max 22
_diffrn_reflns_limit_l_min -22
_diffrn_reflns_number 55427
_diffrn_reflns_point_group_measured_fraction_full 1.000
_diffrn_reflns_point_group_measured_fraction_max 0.990
_diffrn_reflns_theta_full 67.684
_diffrn_reflns_theta_max 76.888
_diffrn_reflns_theta_min 2.858
_diffrn_source 'micro-focus sealed X-ray tube'
_diffrn_source_type 'SuperNova (Cu) X-ray Source'
_exptl_absorpt_coefficient_mu 2.543
_exptl_absorpt_correction_T_max 0.510
_exptl_absorpt_correction_T_min 0.266
_exptl_absorpt_correction_type gaussian
_exptl_absorpt_process_details
;
CrysAlisPro 1.171.38.43 (Rigaku Oxford Diffraction, 2015)
Numerical absorption correction based on gaussian integration over
            a multifaceted crystal model
Empirical absorption correction using spherical harmonics,
 implemented in SCALE3 ABSPACK scaling algorithm.
;
_exptl_crystal_colour 'clear colourless'
_exptl_crystal_colour_lustre clear
_exptl_crystal_colour_primary colourless
_exptl_crystal_density_diffrn 1.447
_exptl_crystal_description block
_exptl_crystal_F_000 4504
_exptl_crystal_size_max 0.568
_exptl_crystal_size_mid 0.56
_exptl_crystal_size_min 0.377
_refine_diff_density_max 1.095
_refine_diff_density_min -0.482
_refine_diff_density_rms 0.060
_refine_ls_extinction_method none
_refine_ls_goodness_of_fit_ref 1.082
_refine_ls_hydrogen_treatment constr
_refine_ls_matrix_type full
_refine_ls_number_parameters 683
_refine_ls_number_reflns 10480
_refine_ls_number_restraints 0
_refine_ls_restrained_S_all 1.082
_refine_ls_R_factor_all 0.0384
_refine_ls_R_factor_gt 0.0382
_refine_ls_shift/su_max 0.001
_refine_ls_shift/su_mean 0.000
_refine_ls_structure_factor_coef Fsqd
_refine_ls_weighting_details 'w=1/[\s^2^(Fo^2^)+(0.0464P)^2^+9.3373P] where P=(Fo^2^+2Fc^2^)/3'
_refine_ls_weighting_scheme calc
_refine_ls_wR_factor_gt 0.0979
_refine_ls_wR_factor_ref 0.0981
_reflns_Friedel_coverage 0.000
_reflns_number_gt 10404
_reflns_number_total 10480
_reflns_threshold_expression 'I > 2\s(I)'
_cod_data_source_file c7dt03271d2.cif
_cod_data_source_block 9
_cod_database_code 7044607
_chemical_oxdiff_formula C55H47F7O6P3S2
_shelx_space_group_comment
;
The symmetry employed for this shelxl refinement is uniquely defined
by the following loop, which should always be used as a source of
symmetry information in preference to the above space-group names.
They are only intended as comments.
;
_reflns_odcompleteness_completeness 99.96
_reflns_odcompleteness_iscentric 1
_reflns_odcompleteness_theta 66.97
_olex2_refinement_description
;
1. Fixed Uiso
 At 1.2 times of:
  All C(H) groups
 At 1.5 times of:
  All C(H,H,H) groups
2. Others
 Fixed Sof: F7(0.5) F8(0.5) C53(0.5) C58(0.5) H58(0.5) C57(0.5) H57(0.5)
 C56(0.5) H56(0.5) C55(0.5) H55(0.5) C54(0.5)
3.a Aromatic/amide H refined with riding coordinates:
 C4(H4), C5(H5), C6(H6), C7(H7), C8(H8), C10(H10), C11(H11), C12(H12),
 C13(H13), C14(H14), C16(H16), C17(H17), C18(H18), C19(H19), C20(H20), C22(H22),
  C23(H23), C24(H24), C25(H25), C26(H26), C28(H28), C29(H29), C30(H30),
 C31(H31), C32(H32), C34(H34), C35(H35), C36(H36), C37(H37), C38(H38), C40(H40),
  C41(H41), C42(H42), C43(H43), C44(H44), C46(H46), C47(H47), C48(H48),
 C49(H49), C50(H50), C58(H58), C57(H57), C56(H56), C55(H55)
3.b Fitted hexagon refined as free rotating group:
 C53(C58,C57,C56,C55,C54)
3.c Idealised Me refined as rotating group:
 C2(H2A,H2B,H2C)
;
_shelx_shelxl_version_number 2014/7
_olex2_submission_special_instructions 'No special instructions were received'
_oxdiff_exptl_absorpt_empirical_details
;
Empirical correction (ABSPACK) includes:
- Absorption correction using spherical harmonics
- Frame scaling
;
_oxdiff_exptl_absorpt_empirical_full_max 1.446
_oxdiff_exptl_absorpt_empirical_full_min 0.771

loop_
_space_group_symop_operation_xyz
'x, y, z'
'-x+1/2, -y+1/2, z'
'-x, y+1/2, -z+1/2'
'x+1/2, -y, -z+1/2'
'-x, -y, -z'
'x-1/2, y-1/2, -z'
'x, -y-1/2, z-1/2'
'-x-1/2, y, z-1/2'

loop_
_atom_site_label
_atom_site_type_symbol
_atom_site_fract_x
_atom_site_fract_y
_atom_site_fract_z
_atom_site_U_iso_or_equiv
_atom_site_adp_type
_atom_site_occupancy
_atom_site_site_symmetry_order
_atom_site_calc_flag
_atom_site_refinement_flags_posn
_atom_site_refinement_flags_occupancy
_atom_site_disorder_assembly
_atom_site_disorder_group
P1 P 0.46889(2) 0.33350(2) 0.74887(2) 0.01161(9) Uani 1 1 d . . . .
P2 P 0.49491(2) 0.42831(2) 0.79871(2) 0.01159(9) Uani 1 1 d . . . .
P3 P 0.62503(2) 0.37332(2) 0.73781(2) 0.01056(8) Uani 1 1 d . . . .
C1 C 0.52927(8) 0.37873(5) 0.76236(8) 0.0124(3) Uani 1 1 d . . . .
C2 C 0.47348(9) 0.30931(5) 0.65828(9) 0.0167(3) Uani 1 1 d . . . .
H2A H 0.5155 0.2899 0.6560 0.025 Uiso 1 1 calc GR . . .
H2B H 0.4793 0.3316 0.6219 0.025 Uiso 1 1 calc GR . . .
H2C H 0.4281 0.2936 0.6489 0.025 Uiso 1 1 calc GR . . .
C3 C 0.48643(9) 0.29047(5) 0.81357(9) 0.0147(3) Uani 1 1 d . . . .
C4 C 0.52403(9) 0.29773(5) 0.87935(9) 0.0175(3) Uani 1 1 d . . . .
H4 H 0.5430 0.3251 0.8896 0.021 Uiso 1 1 calc R . . .
C5 C 0.53348(10) 0.26444(6) 0.92996(10) 0.0232(4) Uani 1 1 d . . . .
H5 H 0.5580 0.2696 0.9743 0.028 Uiso 1 1 calc R . . .
C6 C 0.50623(12) 0.22349(6) 0.91421(11) 0.0300(4) Uani 1 1 d . . . .
H6 H 0.5125 0.2012 0.9480 0.036 Uiso 1 1 calc R . . .
C7 C 0.46953(13) 0.21584(6) 0.84784(11) 0.0325(4) Uani 1 1 d . . . .
H7 H 0.4518 0.1883 0.8372 0.039 Uiso 1 1 calc R . . .
C8 C 0.45928(10) 0.24903(6) 0.79762(9) 0.0225(3) Uani 1 1 d . . . .
H8 H 0.4345 0.2438 0.7535 0.027 Uiso 1 1 calc R . . .
C9 C 0.36991(9) 0.34563(5) 0.75641(9) 0.0156(3) Uani 1 1 d . . . .
C10 C 0.32871(9) 0.33035(5) 0.81628(10) 0.0191(3) Uani 1 1 d . . . .
H10 H 0.3528 0.3165 0.8551 0.023 Uiso 1 1 calc R . . .
C11 C 0.25139(10) 0.33583(6) 0.81764(11) 0.0280(4) Uani 1 1 d . . . .
H11 H 0.2238 0.3257 0.8575 0.034 Uiso 1 1 calc R . . .
C12 C 0.21540(11) 0.35636(7) 0.75981(13) 0.0351(5) Uani 1 1 d . . . .
H12 H 0.1638 0.3605 0.7615 0.042 Uiso 1 1 calc R . . .
C13 C 0.25582(11) 0.37070(7) 0.69957(12) 0.0322(4) Uani 1 1 d . . . .
H13 H 0.2312 0.3841 0.6607 0.039 Uiso 1 1 calc R . . .
C14 C 0.33304(10) 0.36515(6) 0.69676(10) 0.0217(3) Uani 1 1 d . . . .
H14 H 0.3600 0.3743 0.6558 0.026 Uiso 1 1 calc R . . .
C15 C 0.42348(9) 0.41741(5) 0.86621(9) 0.0147(3) Uani 1 1 d . . . .
C16 C 0.44069(9) 0.39207(5) 0.92764(9) 0.0176(3) Uani 1 1 d . . . .
H16 H 0.4893 0.3821 0.9345 0.021 Uiso 1 1 calc R . . .
C17 C 0.38538(10) 0.38181(6) 0.97848(9) 0.0221(3) Uani 1 1 d . . . .
H17 H 0.3971 0.3649 1.0192 0.026 Uiso 1 1 calc R . . .
C18 C 0.31300(10) 0.39665(6) 0.96884(10) 0.0225(3) Uani 1 1 d . . . .
H18 H 0.2759 0.3893 1.0026 0.027 Uiso 1 1 calc R . . .
C19 C 0.29568(9) 0.42249(6) 0.90872(10) 0.0207(3) Uani 1 1 d . . . .
H19 H 0.2472 0.4329 0.9029 0.025 Uiso 1 1 calc R . . .
C20 C 0.35021(9) 0.43288(5) 0.85718(9) 0.0169(3) Uani 1 1 d . . . .
H20 H 0.3382 0.4500 0.8168 0.020 Uiso 1 1 calc R . . .
C21 C 0.56748(9) 0.46099(5) 0.84126(9) 0.0152(3) Uani 1 1 d . . . .
C22 C 0.57582(10) 0.46378(5) 0.91764(9) 0.0200(3) Uani 1 1 d . . . .
H22 H 0.5457 0.4473 0.9485 0.024 Uiso 1 1 calc R . . .
C23 C 0.62950(11) 0.49140(6) 0.94728(10) 0.0252(4) Uani 1 1 d . . . .
H23 H 0.6349 0.4934 0.9981 0.030 Uiso 1 1 calc R . . .
C24 C 0.67489(10) 0.51586(6) 0.90163(11) 0.0265(4) Uani 1 1 d . . . .
H24 H 0.7115 0.5337 0.9218 0.032 Uiso 1 1 calc R . . .
C25 C 0.66586(10) 0.51377(6) 0.82561(11) 0.0244(4) Uani 1 1 d . . . .
H25 H 0.6962 0.5304 0.7950 0.029 Uiso 1 1 calc R . . .
C26 C 0.61164(9) 0.48693(5) 0.79540(9) 0.0180(3) Uani 1 1 d . . . .
H26 H 0.6046 0.4862 0.7447 0.022 Uiso 1 1 calc R . . .
C27 C 0.45206(9) 0.46627(5) 0.73592(8) 0.0140(3) Uani 1 1 d . . . .
C28 C 0.42779(9) 0.45592(5) 0.66563(9) 0.0153(3) Uani 1 1 d . . . .
H28 H 0.4393 0.4291 0.6454 0.018 Uiso 1 1 calc R . . .
C29 C 0.38605(10) 0.48584(6) 0.62522(9) 0.0200(3) Uani 1 1 d . . . .
H29 H 0.3700 0.4790 0.5779 0.024 Uiso 1 1 calc R . . .
C30 C 0.36853(9) 0.52568(6) 0.65546(10) 0.0210(3) Uani 1 1 d . . . .
H30 H 0.3394 0.5452 0.6290 0.025 Uiso 1 1 calc R . . .
C31 C 0.39426(9) 0.53665(5) 0.72526(10) 0.0186(3) Uani 1 1 d . . . .
H31 H 0.3836 0.5638 0.7447 0.022 Uiso 1 1 calc R . . .
C32 C 0.43568(9) 0.50729(5) 0.76585(9) 0.0164(3) Uani 1 1 d . . . .
H32 H 0.4526 0.5146 0.8127 0.020 Uiso 1 1 calc R . . .
C33 C 0.69273(8) 0.37047(5) 0.81205(8) 0.0130(3) Uani 1 1 d . . . .
C34 C 0.67576(9) 0.37661(5) 0.88626(9) 0.0159(3) Uani 1 1 d . . . .
H34 H 0.6269 0.3829 0.9004 0.019 Uiso 1 1 calc R . . .
C35 C 0.73190(10) 0.37333(6) 0.93921(9) 0.0198(3) Uani 1 1 d . . . .
H35 H 0.7205 0.3775 0.9887 0.024 Uiso 1 1 calc R . . .
C36 C 0.80476(9) 0.36383(6) 0.91836(9) 0.0199(3) Uani 1 1 d . . . .
H36 H 0.8423 0.3622 0.9538 0.024 Uiso 1 1 calc R . . .
C37 C 0.82192(9) 0.35667(5) 0.84456(9) 0.0174(3) Uani 1 1 d . . . .
H37 H 0.8707 0.3498 0.8308 0.021 Uiso 1 1 calc R . . .
C38 C 0.76630(9) 0.35975(5) 0.79151(9) 0.0146(3) Uani 1 1 d . . . .
H38 H 0.7777 0.3547 0.7423 0.018 Uiso 1 1 calc R . . .
C39 C 0.64117(8) 0.32287(5) 0.68954(8) 0.0137(3) Uani 1 1 d . . . .
C40 C 0.64573(9) 0.28434(5) 0.72980(9) 0.0160(3) Uani 1 1 d . . . .
H40 H 0.6444 0.2849 0.7810 0.019 Uiso 1 1 calc R . . .
C41 C 0.65230(9) 0.24513(5) 0.69267(10) 0.0198(3) Uani 1 1 d . . . .
H41 H 0.6537 0.2194 0.7191 0.024 Uiso 1 1 calc R . . .
C42 C 0.65681(9) 0.24426(5) 0.61636(10) 0.0216(3) Uani 1 1 d . . . .
H42 H 0.6601 0.2179 0.5918 0.026 Uiso 1 1 calc R . . .
C43 C 0.65642(10) 0.28264(6) 0.57677(9) 0.0208(3) Uani 1 1 d . . . .
H43 H 0.6614 0.2820 0.5258 0.025 Uiso 1 1 calc R . . .
C44 C 0.64857(9) 0.32194(5) 0.61296(9) 0.0170(3) Uani 1 1 d . . . .
H44 H 0.6482 0.3476 0.5863 0.020 Uiso 1 1 calc R . . .
C45 C 0.65283(8) 0.41531(5) 0.67449(8) 0.0126(3) Uani 1 1 d . . . .
C46 C 0.72235(9) 0.43581(5) 0.67897(9) 0.0159(3) Uani 1 1 d . . . .
H46 H 0.7546 0.4297 0.7179 0.019 Uiso 1 1 calc R . . .
C47 C 0.74316(10) 0.46526(6) 0.62518(10) 0.0208(3) Uani 1 1 d . . . .
H47 H 0.7896 0.4788 0.6278 0.025 Uiso 1 1 calc R . . .
C48 C 0.69485(10) 0.47464(6) 0.56740(10) 0.0220(3) Uani 1 1 d . . . .
H48 H 0.7089 0.4946 0.5317 0.026 Uiso 1 1 calc R . . .
C49 C 0.62571(9) 0.45428(5) 0.56273(9) 0.0192(3) Uani 1 1 d . . . .
H49 H 0.5935 0.4606 0.5239 0.023 Uiso 1 1 calc R . . .
C50 C 0.60465(9) 0.42450(5) 0.61584(9) 0.0148(3) Uani 1 1 d . . . .
H50 H 0.5585 0.4106 0.6125 0.018 Uiso 1 1 calc R . . .
S2 S 0.40850(2) 0.38608(2) 0.48042(2) 0.02077(10) Uani 1 1 d . . . .
F4 F 0.47493(7) 0.45720(4) 0.43801(7) 0.0345(3) Uani 1 1 d . . . .
F5 F 0.50363(7) 0.40079(5) 0.37488(7) 0.0432(3) Uani 1 1 d . . . .
F6 F 0.39650(8) 0.43170(5) 0.35938(7) 0.0441(3) Uani 1 1 d . . . .
O4 O 0.35360(8) 0.41305(5) 0.51595(8) 0.0370(4) Uani 1 1 d . . . .
O5 O 0.37860(8) 0.35024(4) 0.43972(8) 0.0306(3) Uani 1 1 d . . . .
O6 O 0.47334(9) 0.37664(5) 0.52518(9) 0.0380(4) Uani 1 1 d . . . .
C52 C 0.44785(10) 0.42074(6) 0.40934(10) 0.0235(4) Uani 1 1 d . . . .
F7 F 0.2089(3) 0.29552(18) 0.4834(3) 0.115(2) Uani 0.5 1 d . P A -1
F8 F 0.1556(3) 0.2787(2) 0.6134(4) 0.096(2) Uani 0.5 1 d . P A -1
C53 C 0.24910(19) 0.27171(12) 0.5268(2) 0.0634(16) Uani 0.5 1 d . P A -1
C58 C 0.3192(2) 0.25608(11) 0.50672(17) 0.0524(13) Uani 0.5 1 d G P A -1
H58 H 0.3389 0.2626 0.4606 0.063 Uiso 0.5 1 calc R P A -1
C57 C 0.35993(15) 0.23071(10) 0.5556(2) 0.0369(10) Uani 0.5 1 d G P A -1
H57 H 0.4068 0.2202 0.5422 0.044 Uiso 0.5 1 calc R P A -1
C56 C 0.33055(19) 0.22097(11) 0.62453(17) 0.0388(19) Uani 0.5 1 d G P A -1
H56 H 0.3578 0.2040 0.6572 0.047 Uiso 0.5 1 calc R P A -1
C55 C 0.2604(2) 0.23660(12) 0.64456(16) 0.0475(12) Uani 0.5 1 d G P A -1
H55 H 0.2408 0.2301 0.6907 0.057 Uiso 0.5 1 calc R P A -1
C54 C 0.21971(15) 0.26197(12) 0.5957(2) 0.0471(12) Uani 0.5 1 d G P A -1
S1 S 0.58434(2) 0.37748(2) 0.09805(2) 0.01836(9) Uani 1 1 d . . . .
F1 F 0.44407(7) 0.37649(5) 0.14455(7) 0.0440(3) Uani 1 1 d . . . .
F2 F 0.50279(8) 0.31653(4) 0.15886(8) 0.0468(3) Uani 1 1 d . . . .
F3 F 0.52559(8) 0.37026(5) 0.23040(6) 0.0463(4) Uani 1 1 d . . . .
O1 O 0.57577(9) 0.42368(4) 0.09652(8) 0.0324(3) Uani 1 1 d . . . .
O2 O 0.56629(7) 0.35542(4) 0.03041(7) 0.0255(3) Uani 1 1 d . . . .
O3 O 0.65139(7) 0.36195(4) 0.13367(7) 0.0276(3) Uani 1 1 d . . . .
C51 C 0.51035(11) 0.35959(7) 0.16089(10) 0.0278(4) Uani 1 1 d . . . .

loop_
_atom_site_aniso_label
_atom_site_aniso_U_11
_atom_site_aniso_U_22
_atom_site_aniso_U_33
_atom_site_aniso_U_23
_atom_site_aniso_U_13
_atom_site_aniso_U_12
P1 0.01067(17) 0.01214(17) 0.01201(17) -0.00010(13) -0.00015(13) -0.00085(13)
P2 0.01133(17) 0.01197(17) 0.01145(17) -0.00063(13) -0.00036(13) 0.00071(13)
P3 0.00996(17) 0.01140(17) 0.01032(17) 0.00006(13) -0.00020(13) -0.00004(13)
C1 0.0113(7) 0.0123(7) 0.0135(7) -0.0004(5) 0.0001(5) -0.0005(5)
C2 0.0166(7) 0.0190(7) 0.0144(7) -0.0027(6) -0.0008(6) -0.0025(6)
C3 0.0136(7) 0.0145(7) 0.0160(7) 0.0008(6) 0.0014(6) 0.0006(6)
C4 0.0180(7) 0.0158(7) 0.0186(8) 0.0001(6) -0.0010(6) -0.0007(6)
C5 0.0275(9) 0.0231(8) 0.0190(8) 0.0032(7) -0.0053(7) 0.0005(7)
C6 0.0451(12) 0.0191(8) 0.0259(9) 0.0087(7) -0.0053(8) -0.0009(8)
C7 0.0515(13) 0.0157(8) 0.0302(10) 0.0038(7) -0.0071(9) -0.0075(8)
C8 0.0307(9) 0.0177(8) 0.0191(8) 0.0001(6) -0.0031(7) -0.0049(7)
C9 0.0120(7) 0.0144(7) 0.0205(8) -0.0021(6) -0.0005(6) -0.0009(6)
C10 0.0156(8) 0.0199(8) 0.0218(8) -0.0043(6) 0.0023(6) -0.0022(6)
C11 0.0162(8) 0.0330(10) 0.0347(10) -0.0073(8) 0.0071(7) -0.0037(7)
C12 0.0115(8) 0.0437(12) 0.0500(13) -0.0059(10) -0.0009(8) 0.0031(8)
C13 0.0202(9) 0.0353(10) 0.0409(11) 0.0019(9) -0.0102(8) 0.0050(8)
C14 0.0181(8) 0.0212(8) 0.0259(9) 0.0015(7) -0.0036(7) -0.0003(6)
C15 0.0141(7) 0.0156(7) 0.0143(7) -0.0030(6) 0.0009(6) 0.0001(6)
C16 0.0165(7) 0.0207(8) 0.0157(7) 0.0002(6) -0.0013(6) 0.0005(6)
C17 0.0243(9) 0.0261(8) 0.0159(8) 0.0021(6) 0.0015(6) -0.0022(7)
C18 0.0210(8) 0.0266(9) 0.0200(8) -0.0031(7) 0.0068(6) -0.0036(7)
C19 0.0151(7) 0.0212(8) 0.0257(9) -0.0042(7) 0.0041(6) 0.0017(6)
C20 0.0165(7) 0.0161(7) 0.0181(7) -0.0012(6) 0.0002(6) 0.0010(6)
C21 0.0138(7) 0.0138(7) 0.0182(7) -0.0035(6) -0.0023(6) 0.0014(6)
C22 0.0208(8) 0.0200(8) 0.0191(8) -0.0028(6) -0.0021(6) 0.0002(6)
C23 0.0271(9) 0.0274(9) 0.0210(8) -0.0074(7) -0.0056(7) -0.0013(7)
C24 0.0219(8) 0.0251(9) 0.0324(10) -0.0109(7) -0.0052(7) -0.0051(7)
C25 0.0216(8) 0.0206(8) 0.0311(9) -0.0046(7) 0.0033(7) -0.0051(7)
C26 0.0184(8) 0.0161(7) 0.0195(8) -0.0042(6) 0.0010(6) 0.0000(6)
C27 0.0133(7) 0.0136(7) 0.0150(7) 0.0011(6) 0.0010(6) 0.0007(6)
C28 0.0151(7) 0.0149(7) 0.0157(7) 0.0006(6) 0.0012(6) 0.0009(6)
C29 0.0207(8) 0.0215(8) 0.0179(8) 0.0030(6) -0.0029(6) 0.0011(6)
C30 0.0181(8) 0.0186(8) 0.0264(8) 0.0059(6) -0.0011(6) 0.0043(6)
C31 0.0164(7) 0.0140(7) 0.0254(8) 0.0007(6) 0.0043(6) 0.0024(6)
C32 0.0161(7) 0.0163(7) 0.0168(7) -0.0014(6) 0.0016(6) 0.0013(6)
C33 0.0123(7) 0.0126(7) 0.0140(7) 0.0012(5) -0.0014(6) -0.0004(5)
C34 0.0143(7) 0.0179(7) 0.0154(7) -0.0002(6) 0.0003(6) -0.0003(6)
C35 0.0211(8) 0.0262(8) 0.0122(7) 0.0010(6) -0.0008(6) -0.0009(6)
C36 0.0171(8) 0.0249(8) 0.0178(8) 0.0046(6) -0.0059(6) -0.0017(6)
C37 0.0119(7) 0.0196(7) 0.0207(8) 0.0029(6) -0.0008(6) 0.0002(6)
C38 0.0142(7) 0.0153(7) 0.0144(7) 0.0016(6) 0.0010(6) 0.0009(6)
C39 0.0109(7) 0.0140(7) 0.0163(7) -0.0023(6) 0.0005(5) -0.0005(5)
C40 0.0123(7) 0.0172(7) 0.0184(7) 0.0006(6) -0.0003(6) 0.0017(6)
C41 0.0160(7) 0.0147(7) 0.0286(8) 0.0006(6) -0.0001(6) 0.0015(6)
C42 0.0183(8) 0.0168(8) 0.0298(9) -0.0081(7) 0.0014(7) 0.0004(6)
C43 0.0208(8) 0.0228(8) 0.0189(8) -0.0060(6) 0.0023(6) -0.0014(7)
C44 0.0176(7) 0.0168(7) 0.0165(7) -0.0007(6) 0.0016(6) -0.0012(6)
C45 0.0131(7) 0.0119(6) 0.0127(7) -0.0005(5) 0.0013(5) 0.0012(5)
C46 0.0138(7) 0.0165(7) 0.0173(7) 0.0017(6) -0.0031(6) -0.0009(6)
C47 0.0160(7) 0.0215(8) 0.0248(8) 0.0049(7) -0.0020(6) -0.0058(6)
C48 0.0236(8) 0.0221(8) 0.0203(8) 0.0095(6) -0.0002(7) -0.0040(7)
C49 0.0193(8) 0.0225(8) 0.0157(7) 0.0039(6) -0.0027(6) 0.0006(6)
C50 0.0127(7) 0.0164(7) 0.0155(7) -0.0011(6) -0.0011(6) -0.0004(6)
S2 0.0221(2) 0.0242(2) 0.01601(18) 0.00067(15) -0.00594(15) -0.00666(16)
F4 0.0291(6) 0.0226(5) 0.0517(7) 0.0056(5) -0.0018(5) -0.0052(4)
F5 0.0344(7) 0.0549(8) 0.0402(7) -0.0083(6) 0.0180(6) 0.0021(6)
F6 0.0412(7) 0.0580(8) 0.0331(7) 0.0224(6) -0.0141(6) -0.0043(6)
O4 0.0281(7) 0.0528(9) 0.0300(7) -0.0202(7) 0.0088(6) -0.0128(7)
O5 0.0294(7) 0.0243(6) 0.0379(8) -0.0063(6) -0.0129(6) -0.0040(5)
O6 0.0379(8) 0.0390(8) 0.0371(8) 0.0156(6) -0.0255(7) -0.0147(6)
C52 0.0203(8) 0.0280(9) 0.0222(8) 0.0023(7) -0.0008(7) 0.0022(7)
F7 0.108(4) 0.115(4) 0.121(4) 0.069(3) 0.002(3) 0.038(3)
F8 0.049(2) 0.096(4) 0.143(6) -0.030(4) 0.015(3) 0.025(2)
C53 0.066(4) 0.051(3) 0.074(4) 0.022(3) -0.005(3) 0.019(3)
C58 0.057(3) 0.044(3) 0.056(3) 0.009(2) 0.018(3) 0.007(2)
C57 0.039(2) 0.0250(19) 0.047(3) -0.0003(18) 0.009(2) -0.0092(17)
C56 0.063(5) 0.021(2) 0.032(3) -0.007(2) 0.001(3) -0.009(3)
C55 0.038(3) 0.048(3) 0.056(3) -0.008(2) 0.013(2) -0.012(2)
C54 0.033(2) 0.047(3) 0.061(3) -0.012(3) 0.007(2) 0.006(2)
S1 0.0234(2) 0.01843(19) 0.01330(18) 0.00035(14) -0.00264(14) -0.00060(15)
F1 0.0293(6) 0.0730(10) 0.0297(6) -0.0028(6) 0.0058(5) 0.0058(6)
F2 0.0501(8) 0.0369(7) 0.0535(8) 0.0062(6) 0.0064(6) -0.0200(6)
F3 0.0522(8) 0.0722(10) 0.0145(5) 0.0003(6) 0.0008(5) -0.0237(7)
O1 0.0487(9) 0.0187(6) 0.0298(7) 0.0019(5) 0.0077(6) 0.0030(6)
O2 0.0246(6) 0.0343(7) 0.0176(6) -0.0068(5) -0.0057(5) 0.0048(5)
O3 0.0257(7) 0.0319(7) 0.0252(6) 0.0035(5) -0.0119(5) -0.0043(5)
C51 0.0293(9) 0.0349(10) 0.0193(8) -0.0003(7) -0.0025(7) -0.0080(8)

loop_
_atom_type_symbol
_atom_type_description
_atom_type_scat_dispersion_real
_atom_type_scat_dispersion_imag
_atom_type_scat_source
C C 0.0181 0.0091 'International Tables Vol C Tables 4.2.6.8 and 6.1.1.4'
H H 0.0000 0.0000 'International Tables Vol C Tables 4.2.6.8 and 6.1.1.4'
F F 0.0727 0.0534 'International Tables Vol C Tables 4.2.6.8 and 6.1.1.4'
O O 0.0492 0.0322 'International Tables Vol C Tables 4.2.6.8 and 6.1.1.4'
P P 0.2955 0.4335 'International Tables Vol C Tables 4.2.6.8 and 6.1.1.4'
S S 0.3331 0.5567 'International Tables Vol C Tables 4.2.6.8 and 6.1.1.4'

loop_
_exptl_crystal_face_index_h
_exptl_crystal_face_index_k
_exptl_crystal_face_index_l
_exptl_crystal_face_perp_dist
0 1 0 0.1209
-1 -1 0 0.1686
1 -1 0 0.2336
0 0 -1 0.3096
0 -1 1 0.2174
-1 -2 -1 0.2096
1 -2 -1 0.2497
-1 -2 1 0.1953
0 5 11 0.2414
-3 -19 -3 0.2497
6 11 -8 0.3525
11 4 0 0.3399
-8 11 5 0.2807
0 -1 0 0.2561
-1 0 0 0.2414
-1 1 -1 0.3548

loop_
_geom_angle_atom_site_label_1
_geom_angle_atom_site_label_2
_geom_angle_atom_site_label_3
_geom_angle
C1 P1 C2 114.96(7)
C1 P1 C3 112.63(7)
C1 P1 C9 114.64(7)
C2 P1 C9 101.45(7)
C3 P1 C2 106.23(7)
C3 P1 C9 105.84(7)
C1 P2 C15 109.61(7)
C1 P2 C21 113.07(7)
C1 P2 C27 118.16(7)
C15 P2 C21 108.64(7)
C15 P2 C27 104.57(7)
C27 P2 C21 102.06(7)
C1 P3 C33 117.39(7)
C1 P3 C39 110.84(7)
C1 P3 C45 110.93(7)
C33 P3 C39 102.23(7)
C45 P3 C33 109.01(7)
C45 P3 C39 105.52(7)
P2 C1 P1 121.26(9)
P3 C1 P1 118.29(8)
P3 C1 P2 120.44(8)
P1 C2 H2A 109.5
P1 C2 H2B 109.5
P1 C2 H2C 109.5
H2A C2 H2B 109.5
H2A C2 H2C 109.5
H2B C2 H2C 109.5
C4 C3 P1 121.68(12)
C4 C3 C8 119.56(15)
C8 C3 P1 118.73(12)
C3 C4 H4 119.7
C3 C4 C5 120.50(15)
C5 C4 H4 119.7
C4 C5 H5 120.1
C6 C5 C4 119.83(16)
C6 C5 H5 120.1
C5 C6 H6 120.0
C5 C6 C7 119.93(17)
C7 C6 H6 120.0
C6 C7 H7 119.8
C8 C7 C6 120.41(17)
C8 C7 H7 119.8
C3 C8 H8 120.1
C7 C8 C3 119.75(16)
C7 C8 H8 120.1
C10 C9 P1 120.20(13)
C10 C9 C14 120.00(15)
C14 C9 P1 119.20(13)
C9 C10 H10 120.1
C11 C10 C9 119.71(17)
C11 C10 H10 120.1
C10 C11 H11 119.9
C12 C11 C10 120.18(18)
C12 C11 H11 119.9
C11 C12 H12 119.8
C13 C12 C11 120.30(18)
C13 C12 H12 119.8
C12 C13 H13 119.8
C12 C13 C14 120.43(19)
C14 C13 H13 119.8
C9 C14 H14 120.3
C13 C14 C9 119.32(17)
C13 C14 H14 120.3
C16 C15 P2 119.52(12)
C16 C15 C20 119.32(15)
C20 C15 P2 121.14(12)
C15 C16 H16 119.9
C17 C16 C15 120.17(15)
C17 C16 H16 119.9
C16 C17 H17 119.8
C18 C17 C16 120.30(16)
C18 C17 H17 119.8
C17 C18 H18 120.0
C17 C18 C19 119.94(16)
C19 C18 H18 120.0
C18 C19 H19 119.8
C18 C19 C20 120.49(16)
C20 C19 H19 119.8
C15 C20 H20 120.1
C19 C20 C15 119.76(15)
C19 C20 H20 120.1
C22 C21 P2 122.19(13)
C22 C21 C26 119.68(15)
C26 C21 P2 117.89(12)
C21 C22 H22 120.2
C23 C22 C21 119.67(16)
C23 C22 H22 120.2
C22 C23 H23 119.8
C24 C23 C22 120.44(17)
C24 C23 H23 119.8
C23 C24 H24 120.0
C23 C24 C25 120.08(16)
C25 C24 H24 120.0
C24 C25 H25 120.0
C26 C25 C24 120.04(17)
C26 C25 H25 120.0
C21 C26 H26 120.0
C25 C26 C21 120.02(16)
C25 C26 H26 120.0
C28 C27 P2 124.32(12)
C28 C27 C32 119.86(14)
C32 C27 P2 115.41(12)
C27 C28 H28 120.1
C27 C28 C29 119.86(15)
C29 C28 H28 120.1
C28 C29 H29 119.9
C30 C29 C28 120.11(16)
C30 C29 H29 119.9
C29 C30 H30 119.9
C29 C30 C31 120.28(15)
C31 C30 H30 119.9
C30 C31 H31 119.9
C32 C31 C30 120.14(15)
C32 C31 H31 119.9
C27 C32 H32 120.1
C31 C32 C27 119.71(15)
C31 C32 H32 120.1
C34 C33 P3 124.56(12)
C34 C33 C38 119.47(14)
C38 C33 P3 115.92(11)
C33 C34 H34 120.0
C35 C34 C33 120.07(15)
C35 C34 H34 120.0
C34 C35 H35 119.9
C36 C35 C34 120.14(15)
C36 C35 H35 119.9
C35 C36 H36 119.9
C35 C36 C37 120.20(15)
C37 C36 H36 119.9
C36 C37 H37 120.0
C38 C37 C36 120.02(15)
C38 C37 H37 120.0
C33 C38 H38 120.0
C37 C38 C33 120.06(14)
C37 C38 H38 120.0
C40 C39 P3 119.29(12)
C44 C39 P3 120.92(12)
C44 C39 C40 119.78(14)
C39 C40 H40 120.2
C41 C40 C39 119.55(15)
C41 C40 H40 120.2
C40 C41 H41 119.8
C42 C41 C40 120.34(16)
C42 C41 H41 119.8
C41 C42 H42 120.0
C43 C42 C41 120.01(15)
C43 C42 H42 120.0
C42 C43 H43 119.9
C42 C43 C44 120.25(16)
C44 C43 H43 119.9
C39 C44 H44 120.0
C43 C44 C39 119.90(15)
C43 C44 H44 120.0
C46 C45 P3 122.30(12)
C46 C45 C50 119.91(14)
C50 C45 P3 117.57(12)
C45 C46 H46 120.1
C47 C46 C45 119.71(15)
C47 C46 H46 120.1
C46 C47 H47 119.9
C46 C47 C48 120.21(15)
C48 C47 H47 119.9
C47 C48 H48 119.9
C49 C48 C47 120.24(15)
C49 C48 H48 119.9
C48 C49 H49 120.0
C50 C49 C48 120.01(15)
C50 C49 H49 120.0
C45 C50 H50 120.0
C49 C50 C45 119.91(15)
C49 C50 H50 120.0
O4 S2 O6 114.23(10)
O4 S2 C52 103.85(9)
O5 S2 O4 115.17(9)
O5 S2 O6 115.58(9)
O5 S2 C52 103.49(9)
O6 S2 C52 102.07(9)
F4 C52 S2 111.19(13)
F4 C52 F6 107.45(15)
F5 C52 S2 110.49(13)
F5 C52 F4 107.77(15)
F5 C52 F6 108.23(16)
F6 C52 S2 111.55(13)
F7 C53 C58 122.5(4)
F7 C53 C54 117.5(4)
C58 C53 C54 120.0
C53 C58 H58 120.0
C53 C58 C57 120.0
C57 C58 H58 120.0
C58 C57 H57 120.0
C56 C57 C58 120.0
C56 C57 H57 120.0
C57 C56 H56 120.0
C57 C56 C55 120.0
C55 C56 H56 120.0
C56 C55 H55 120.0
C54 C55 C56 120.0
C54 C55 H55 120.0
F8 C54 C53 118.1(4)
F8 C54 C55 121.9(4)
C55 C54 C53 120.0
O1 S1 O2 115.48(8)
O1 S1 O3 115.34(9)
O1 S1 C51 103.63(9)
O2 S1 O3 114.19(8)
O2 S1 C51 103.11(8)
O3 S1 C51 102.61(9)
F1 C51 S1 112.62(14)
F1 C51 F2 107.21(16)
F1 C51 F3 107.24(17)
F2 C51 S1 110.86(14)
F3 C51 S1 111.61(13)
F3 C51 F2 107.03(17)

loop_
_geom_bond_atom_site_label_1
_geom_bond_atom_site_label_2
_geom_bond_distance
P1 C1 1.7825(15)
P1 C2 1.8091(16)
P1 C3 1.8025(16)
P1 C9 1.8113(16)
P2 C1 1.7784(15)
P2 C15 1.8004(16)
P2 C21 1.8155(16)
P2 C27 1.8065(16)
P3 C1 1.7743(15)
P3 C33 1.8126(16)
P3 C39 1.8127(15)
P3 C45 1.8039(15)
C2 H2A 0.9600
C2 H2B 0.9600
C2 H2C 0.9600
C3 C4 1.388(2)
C3 C8 1.400(2)
C4 H4 0.9300
C4 C5 1.390(2)
C5 H5 0.9300
C5 C6 1.387(3)
C6 H6 0.9300
C6 C7 1.392(3)
C7 H7 0.9300
C7 C8 1.385(3)
C8 H8 0.9300
C9 C10 1.395(2)
C9 C14 1.404(2)
C10 H10 0.9300
C10 C11 1.391(2)
C11 H11 0.9300
C11 C12 1.385(3)
C12 H12 0.9300
C12 C13 1.383(3)
C13 H13 0.9300
C13 C14 1.390(3)
C14 H14 0.9300
C15 C16 1.397(2)
C15 C20 1.402(2)
C16 H16 0.9300
C16 C17 1.388(2)
C17 H17 0.9300
C17 C18 1.382(3)
C18 H18 0.9300
C18 C19 1.388(3)
C19 H19 0.9300
C19 C20 1.388(2)
C20 H20 0.9300
C21 C22 1.398(2)
C21 C26 1.399(2)
C22 H22 0.9300
C22 C23 1.392(2)
C23 H23 0.9300
C23 C24 1.384(3)
C24 H24 0.9300
C24 C25 1.391(3)
C25 H25 0.9300
C25 C26 1.388(2)
C26 H26 0.9300
C27 C28 1.386(2)
C27 C32 1.411(2)
C28 H28 0.9300
C28 C29 1.396(2)
C29 H29 0.9300
C29 C30 1.384(2)
C30 H30 0.9300
C30 C31 1.390(3)
C31 H31 0.9300
C31 C32 1.384(2)
C32 H32 0.9300
C33 C34 1.394(2)
C33 C38 1.405(2)
C34 H34 0.9300
C34 C35 1.392(2)
C35 H35 0.9300
C35 C36 1.386(2)
C36 H36 0.9300
C36 C37 1.393(2)
C37 H37 0.9300
C37 C38 1.387(2)
C38 H38 0.9300
C39 C40 1.400(2)
C39 C44 1.397(2)
C40 H40 0.9300
C40 C41 1.392(2)
C41 H41 0.9300
C41 C42 1.388(3)
C42 H42 0.9300
C42 C43 1.388(3)
C43 H43 0.9300
C43 C44 1.389(2)
C44 H44 0.9300
C45 C46 1.396(2)
C45 C50 1.398(2)
C46 H46 0.9300
C46 C47 1.386(2)
C47 H47 0.9300
C47 C48 1.389(2)
C48 H48 0.9300
C48 C49 1.388(2)
C49 H49 0.9300
C49 C50 1.385(2)
C50 H50 0.9300
S2 O4 1.4396(15)
S2 O5 1.4351(13)
S2 O6 1.4440(14)
S2 C52 1.8188(19)
F4 C52 1.333(2)
F5 C52 1.328(2)
F6 C52 1.333(2)
F7 C53 1.295(5)
F8 C54 1.297(5)
C53 C58 1.3900
C53 C54 1.3900
C58 H58 0.9300
C58 C57 1.3900
C57 H57 0.9300
C57 C56 1.3900
C56 H56 0.9300
C56 C55 1.3900
C55 H55 0.9300
C55 C54 1.3900
S1 O1 1.4370(13)
S1 O2 1.4415(12)
S1 O3 1.4426(13)
S1 C51 1.831(2)
F1 C51 1.327(2)
F2 C51 1.339(2)
F3 C51 1.333(2)

loop_
_geom_torsion_atom_site_label_1
_geom_torsion_atom_site_label_2
_geom_torsion_atom_site_label_3
_geom_torsion_atom_site_label_4
_geom_torsion
P1 C3 C4 C5 176.71(13)
P1 C3 C8 C7 -177.48(16)
P1 C9 C10 C11 -173.13(13)
P1 C9 C14 C13 173.86(14)
P2 C15 C16 C17 -177.16(13)
P2 C15 C20 C19 177.44(12)
P2 C21 C22 C23 -176.08(13)
P2 C21 C26 C25 177.46(13)
P2 C27 C28 C29 171.06(13)
P2 C27 C32 C31 -171.71(13)
P3 C33 C34 C35 179.41(12)
P3 C33 C38 C37 -179.80(12)
P3 C39 C40 C41 175.05(12)
P3 C39 C44 C43 -176.15(12)
P3 C45 C46 C47 174.62(13)
P3 C45 C50 C49 -175.46(12)
C1 P1 C3 C4 19.71(16)
C1 P1 C3 C8 -162.22(13)
C1 P1 C9 C10 -109.93(14)
C1 P1 C9 C14 79.00(15)
C1 P2 C15 C16 58.50(14)
C1 P2 C15 C20 -119.64(13)
C1 P2 C21 C22 -103.08(14)
C1 P2 C21 C26 82.64(14)
C1 P2 C27 C28 16.13(17)
C1 P2 C27 C32 -171.34(11)
C1 P3 C33 C34 -6.84(16)
C1 P3 C33 C38 170.82(11)
C1 P3 C39 C40 -78.03(14)
C1 P3 C39 C44 101.52(14)
C1 P3 C45 C46 140.36(13)
C1 P3 C45 C50 -44.98(14)
C2 P1 C1 P2 129.29(10)
C2 P1 C1 P3 -50.19(12)
C2 P1 C3 C4 146.40(13)
C2 P1 C3 C8 -35.53(15)
C2 P1 C9 C10 125.56(14)
C2 P1 C9 C14 -45.52(15)
C3 P1 C1 P2 -108.84(10)
C3 P1 C1 P3 71.67(11)
C3 P1 C9 C10 14.83(15)
C3 P1 C9 C14 -156.24(13)
C3 C4 C5 C6 1.0(3)
C4 C3 C8 C7 0.6(3)
C4 C5 C6 C7 0.0(3)
C5 C6 C7 C8 -0.7(3)
C6 C7 C8 C3 0.4(3)
C8 C3 C4 C5 -1.3(2)
C9 P1 C1 P2 12.26(12)
C9 P1 C1 P3 -167.22(8)
C9 P1 C3 C4 -106.29(14)
C9 P1 C3 C8 71.78(15)
C9 C10 C11 C12 0.0(3)
C10 C9 C14 C13 2.8(3)
C10 C11 C12 C13 1.4(3)
C11 C12 C13 C14 -0.8(3)
C12 C13 C14 C9 -1.3(3)
C14 C9 C10 C11 -2.1(2)
C15 P2 C1 P1 35.49(12)
C15 P2 C1 P3 -145.03(9)
C15 P2 C21 C22 18.84(16)
C15 P2 C21 C26 -155.44(12)
C15 P2 C27 C28 -106.03(14)
C15 P2 C27 C32 66.50(13)
C15 C16 C17 C18 -0.2(3)
C16 C15 C20 C19 -0.7(2)
C16 C17 C18 C19 -1.0(3)
C17 C18 C19 C20 1.3(3)
C18 C19 C20 C15 -0.5(2)
C20 C15 C16 C17 1.0(2)
C21 P2 C1 P1 156.87(9)
C21 P2 C1 P3 -23.66(12)
C21 P2 C15 C16 -65.51(14)
C21 P2 C15 C20 116.36(13)
C21 P2 C27 C28 140.81(14)
C21 P2 C27 C32 -46.66(13)
C21 C22 C23 C24 -0.4(3)
C22 C21 C26 C25 3.0(2)
C22 C23 C24 C25 1.6(3)
C23 C24 C25 C26 -0.4(3)
C24 C25 C26 C21 -1.9(3)
C26 C21 C22 C23 -1.9(2)
C27 P2 C1 P1 -84.08(11)
C27 P2 C1 P3 95.39(10)
C27 P2 C15 C16 -173.89(13)
C27 P2 C15 C20 7.97(15)
C27 P2 C21 C22 128.93(14)
C27 P2 C21 C26 -45.35(14)
C27 C28 C29 C30 -0.4(2)
C28 C27 C32 C31 1.2(2)
C28 C29 C30 C31 2.0(3)
C29 C30 C31 C32 -1.9(3)
C30 C31 C32 C27 0.4(2)
C32 C27 C28 C29 -1.2(2)
C33 P3 C1 P1 -108.57(10)
C33 P3 C1 P2 71.94(11)
C33 P3 C39 C40 47.85(14)
C33 P3 C39 C44 -132.60(13)
C33 P3 C45 C46 9.62(15)
C33 P3 C45 C50 -175.73(12)
C33 C34 C35 C36 -0.2(2)
C34 C33 C38 C37 -2.0(2)
C34 C35 C36 C37 -1.3(3)
C35 C36 C37 C38 1.1(3)
C36 C37 C38 C33 0.6(2)
C38 C33 C34 C35 1.8(2)
C39 P3 C1 P1 8.33(12)
C39 P3 C1 P2 -171.16(9)
C39 P3 C33 C34 -128.32(14)
C39 P3 C33 C38 49.34(13)
C39 P3 C45 C46 -99.54(14)
C39 P3 C45 C50 75.12(13)
C39 C40 C41 C42 2.1(2)
C40 C39 C44 C43 3.4(2)
C40 C41 C42 C43 1.4(3)
C41 C42 C43 C44 -2.5(3)
C42 C43 C44 C39 0.1(2)
C44 C39 C40 C41 -4.5(2)
C45 P3 C1 P1 125.21(9)
C45 P3 C1 P2 -54.28(11)
C45 P3 C33 C34 120.31(14)
C45 P3 C33 C38 -62.02(13)
C45 P3 C39 C40 161.81(12)
C45 P3 C39 C44 -18.64(15)
C45 C46 C47 C48 0.6(3)
C46 C45 C50 C49 -0.7(2)
C46 C47 C48 C49 -0.6(3)
C47 C48 C49 C50 0.0(3)
C48 C49 C50 C45 0.6(2)
C50 C45 C46 C47 0.1(2)
O4 S2 C52 F4 56.09(14)
O4 S2 C52 F5 175.72(13)
O4 S2 C52 F6 -63.84(15)
O5 S2 C52 F4 176.73(12)
O5 S2 C52 F5 -63.64(15)
O5 S2 C52 F6 56.80(15)
O6 S2 C52 F4 -62.92(15)
O6 S2 C52 F5 56.71(15)
O6 S2 C52 F6 177.15(14)
F7 C53 C58 C57 179.9(5)
F7 C53 C54 F8 -2.8(5)
F7 C53 C54 C55 -179.9(5)
C53 C58 C57 C56 0.0
C58 C53 C54 F8 177.1(5)
C58 C53 C54 C55 0.0
C58 C57 C56 C55 0.0
C57 C56 C55 C54 0.0
C56 C55 C54 F8 -177.0(5)
C56 C55 C54 C53 0.0
C54 C53 C58 C57 0.0
O1 S1 C51 F1 49.59(16)
O1 S1 C51 F2 169.70(14)
O1 S1 C51 F3 -71.09(17)
O2 S1 C51 F1 -71.14(15)
O2 S1 C51 F2 48.97(15)
O2 S1 C51 F3 168.17(15)
O3 S1 C51 F1 169.96(14)
O3 S1 C51 F2 -69.93(15)
O3 S1 C51 F3 49.27(17)

loop_
_exptl_oxdiff_crystal_face_indexfrac_h
_exptl_oxdiff_crystal_face_indexfrac_k
_exptl_oxdiff_crystal_face_indexfrac_l
_exptl_oxdiff_crystal_face_x
_exptl_oxdiff_crystal_face_y
_exptl_oxdiff_crystal_face_z
0.0004 0.9996 -0.0003 -0.0066 -0.0438 -0.0228
-1.0008 -0.9989 0.0006 -0.0604 0.0766 -0.0206
1.0001 -1.0003 -0.0001 0.0737 0.0109 0.0662
-0.0000 0.0006 -1.0000 -0.0522 -0.0246 0.0622
-0.0004 -1.0002 1.0002 0.0589 0.0684 -0.0394
-1.0012 -1.9979 -0.9991 -0.1060 0.0958 0.0643
0.9997 -1.9992 -0.9998 0.0281 0.0301 0.1512
-1.0012 -1.9992 1.0009 -0.0015 0.1450 -0.0601
0.0019 4.9909 10.9983 0.5411 0.0516 -0.7980
-3.0082 -18.9883 -2.9937 -0.2315 0.8565 0.4890
6.0065 10.9966 -8.0048 -0.0886 -0.8753 0.5075
11.0063 3.9911 -0.0049 0.7107 -0.5365 0.3865
-7.9995 10.9976 4.9996 -0.3483 -0.0957 -0.9088
-0.0004 -0.9996 0.0003 0.0066 0.0438 0.0228
-1.0004 0.0007 0.0003 -0.0670 0.0329 -0.0434
-1.0001 1.0009 -0.9999 -0.1259 -0.0355 -0.0040
